data_4124435
loop_
_publ_author_name
'Garlaschelli, L.'
'Martinengo, S.'
'Bellon, P.L.'
'Demartin, F.'
'Chiang, M.Y.'
'Manassero, M.'
'Wei, C.Y.'
'Bau, R.'

_publ_section_title
;
 Structures of Two Isomers of Ir6 (C O)16
;
_journal_name_full 'Journal of the American Chemical Society'
_journal_page_first 6664
_journal_page_last 6667
_journal_volume 106
_journal_year 1984
_chemical_formula_sum 'C16 Ir6 O16'
_chemical_name_systematic 'Ir6 (C O)16'
_space_group_IT_number 15
_symmetry_space_group_name_Hall '-C 2yc'
_symmetry_space_group_name_H-M 'C 1 2/c 1'
_cell_angle_alpha 90
_cell_angle_beta 118.09
_cell_angle_gamma 90
_cell_formula_units_Z 4
_cell_length_a 16.656
_cell_length_b 9.761
_cell_length_c 16.776
_cell_volume 2406.163
_citation_journal_id_ASTM JACSAT
_cod_data_source_file Garlaschelli_JACSAT_1984_1224.cif
_cod_data_source_block C16Ir6O16
_cod_original_cell_volume 2406.162
_cod_database_code 4124435

loop_
_symmetry_equiv_pos_as_xyz
x,y,z
-x,y,-z+1/2
-x,-y,-z
x,-y,z-1/2
x+1/2,y+1/2,z
-x+1/2,y+1/2,-z+1/2
-x+1/2,-y+1/2,-z
x+1/2,-y+1/2,z-1/2

loop_
_atom_site_label
_atom_site_type_symbol
_atom_site_fract_x
_atom_site_fract_y
_atom_site_fract_z
_atom_site_occupancy
_atom_site_U_iso_or_equiv
C8 C+2 0.148 0.213 0.326 1 0.0
C3 C+2 0.194 0.479 0.448 1 0.0
Ir3 Ir 0.09125 0.36575 0.37791 1 0.0
C6 C+2 0.115 0.273 0.126 1 0.0
O5 O-2 0.2815 0.498 0.2927 1 0.0
Ir4 Ir 0.0975 0.36593 0.21514 1 0.0
Ir1 Ir 0 0.5674 0.25 1 0.0
C7 C+2 -0.008 0.521 0.376 1 0.0
O8 O-2 0.2128 0.139 0.3565 1 0.0
O4 O-2 0.1145 0.19 0.5349 1 0.0
O7 O-2 -0.0121 0.598 0.4288 1 0.0
C5 C+2 0.211 0.454 0.26 1 0.0
C4 C+2 0.105 0.259 0.477 1 0.0
O6 O-2 0.1245 0.22 0.0711 1 0.0
O2 O-2 -0.0015 -0.049 0.3801 1 0.0
O1 O-2 -0.1504 0.778 0.18 1 0.0
C2 C+2 0 0.031 0.331 1 0.0
O3 O-2 0.2542 0.546 0.4875 1 0.0
Ir2 Ir 0 0.1644 0.25 1 0.0
C1 C+2 -0.095 0.699 0.206 1 0.0
